data_1565821
loop_
_publ_author_name
'Dishman, Sarah N.'
'Laconsay, Croix J.'
'Fettinger, James C.'
'Tantillo, Dean J.'
'Shaw, Jared T.'

_publ_section_title
;
 Divergent stereochemical outcomes in the insertion of donor/donor
 carbenes into the C--H bonds of stereogenic centers
;
_journal_issue 4
_journal_name_full 'Chemical Science'
_journal_page_first 1030
_journal_page_last 1036
_journal_paper_doi 10.1039/D1SC04622E
_journal_volume 13
_journal_year 2022
_chemical_formula_moiety 'C23 H20 I N O2'
_chemical_formula_sum 'C23 H20 I N O2'
_chemical_formula_weight 469.30
_chemical_name_systematic Cis-N-(4-iodophenyl)-2-2-methyl-3-phenyl-2,3-dihydrobenzofuran-2-yl)acetamide
_space_group_crystal_system orthorhombic
_space_group_IT_number 61
_space_group_name_Hall '-P 2ac 2ab'
_space_group_name_H-M_alt 'P b c a'
_atom_sites_solution_hydrogens geom
_audit_creation_method SHELXL-2018/3
_audit_update_record
;
2021-07-12 deposited with the CCDC.	2021-12-20 downloaded from the CCDC.
;
_cell_angle_alpha 90
_cell_angle_beta 90
_cell_angle_gamma 90
_cell_formula_units_Z 8
_cell_length_a 14.3788(8)
_cell_length_b 7.5241(5)
_cell_length_c 35.493(2)
_cell_measurement_reflns_used 9791
_cell_measurement_temperature 100(2)
_cell_measurement_theta_max 27.50
_cell_measurement_theta_min 2.70
_cell_volume 3839.9(4)
_computing_cell_refinement 'SAINT (8.38a) (Bruker, 2017)'
_computing_data_collection 'Apex3 (2017.3) (Bruker, 2017)'
_computing_data_reduction 'SAINT (8.38a) (Bruker, 2017)'
_computing_molecular_graphics 'Bruker SHELXTL'
_computing_publication_material 'Bruker SHELXTL'
_computing_structure_refinement 'SHELXL-2018/3 (Sheldrick, 2018)'
_computing_structure_solution 'SHELXT (Sheldrick, 2014)'
_diffrn_ambient_temperature 100(2)
_diffrn_measured_fraction_theta_full 0.999
_diffrn_measured_fraction_theta_max 0.998
_diffrn_measurement_device_type 'Bruker Photon100 CMOS'
_diffrn_measurement_method '\f and \w scans'
_diffrn_radiation_type MoK\a
_diffrn_radiation_wavelength 0.71073
_diffrn_reflns_av_R_equivalents 0.0203
_diffrn_reflns_av_unetI/netI 0.0112
_diffrn_reflns_Laue_measured_fraction_full 0.999
_diffrn_reflns_Laue_measured_fraction_max 0.998
_diffrn_reflns_limit_h_max 18
_diffrn_reflns_limit_h_min -18
_diffrn_reflns_limit_k_max 9
_diffrn_reflns_limit_k_min -9
_diffrn_reflns_limit_l_max 46
_diffrn_reflns_limit_l_min -45
_diffrn_reflns_number 32003
_diffrn_reflns_point_group_measured_fraction_full 0.999
_diffrn_reflns_point_group_measured_fraction_max 0.998
_diffrn_reflns_theta_full 25.242
_diffrn_reflns_theta_max 27.537
_diffrn_reflns_theta_min 2.697
_exptl_absorpt_coefficient_mu 1.686
_exptl_absorpt_correction_T_max 0.7785
_exptl_absorpt_correction_T_min 0.6939
_exptl_absorpt_correction_type multi-scan
_exptl_absorpt_process_details 'SADABS 2016/2 (Sheldrick, 2016)'
_exptl_crystal_colour Yellow
_exptl_crystal_density_diffrn 1.624
_exptl_crystal_description Block
_exptl_crystal_F_000 1872
_exptl_crystal_size_max 0.303
_exptl_crystal_size_mid 0.182
_exptl_crystal_size_min 0.104
_refine_diff_density_max 0.758
_refine_diff_density_min -0.738
_refine_diff_density_rms 0.065
_refine_ls_extinction_coef 0.00564(15)
_refine_ls_extinction_expression Fc^*^=kFc[1+0.001xFc^2^\l^3^/sin(2\q)]^-1/4^
_refine_ls_extinction_method 'SHELXL-2018/3 (Sheldrick 2018)'
_refine_ls_goodness_of_fit_ref 1.155
_refine_ls_hydrogen_treatment mixed
_refine_ls_matrix_type full
_refine_ls_number_parameters 334
_refine_ls_number_reflns 4415
_refine_ls_number_restraints 22
_refine_ls_restrained_S_all 1.161
_refine_ls_R_factor_all 0.0403
_refine_ls_R_factor_gt 0.0359
_refine_ls_shift/su_max 0.001
_refine_ls_shift/su_mean 0.000
_refine_ls_structure_factor_coef Fsqd
_refine_ls_weighting_details 'w=1/[\s^2^(Fo^2^)+(0.0153P)^2^+6.6029P] where P=(Fo^2^+2Fc^2^)/3'
_refine_ls_weighting_scheme calc
_refine_ls_wR_factor_gt 0.0715
_refine_ls_wR_factor_ref 0.0738
_reflns_Friedel_coverage 0.000
_reflns_number_gt 3980
_reflns_number_total 4415
_reflns_threshold_expression 'I > 2\s(I)'
_cod_data_source_file d1sc04622e2.cif
_cod_data_source_block JF2892FMI
_cod_depositor_comments
;
The following automatic conversions were performed:

data item '_exptl_absorpt_correction_type' value 'Multi-scan' was
changed to 'multi-scan' in accordance with the
/home/data/users/saulius/crontab/automatic-downloads/rss-feeds/RSC/lib/dictionaries/cif_core.dic
dictionary named 'cif_core.dic' version 2.4.2 last updated on
2011-04-26.

Automatic conversion script
Id: cif_fix_values 7556 2019-12-06 15:28:31Z antanas 

 Adding full bibliography for 1565821--1565823.cif.
;
_cod_database_code 1565821
_shelx_shelxl_version_number 2018/3
_shelx_space_group_comment
; 
The symmetry employed for this shelxl refinement is uniquely defined 
by the following loop, which should always be used as a source of 
symmetry information in preference to the above space-group names. 
They are only intended as comments. 
;
_shelx_estimated_absorpt_t_min 0.629
_shelx_estimated_absorpt_t_max 0.844

loop_
_space_group_symop_operation_xyz
'x, y, z'
'-x+1/2, -y, z+1/2'
'-x, y+1/2, -z+1/2'
'x+1/2, -y+1/2, -z'
'-x, -y, -z'
'x-1/2, y, -z-1/2'
'x, -y-1/2, z-1/2'
'-x-1/2, y-1/2, z'

loop_
_atom_site_label
_atom_site_type_symbol
_atom_site_fract_x
_atom_site_fract_y
_atom_site_fract_z
_atom_site_U_iso_or_equiv
_atom_site_adp_type
_atom_site_occupancy
_atom_site_site_symmetry_order
_atom_site_calc_flag
_atom_site_refinement_flags_posn
_atom_site_refinement_flags_adp
_atom_site_refinement_flags_occupancy
_atom_site_disorder_assembly
_atom_site_disorder_group
C1 C 0.47363(19) 0.4616(4) 0.35010(8) 0.0362(6) Uani 1 1 d D . . . .
O1 O 0.49778(13) 0.3739(3) 0.38570(5) 0.0386(4) Uani 1 1 d . . . . .
C2 C 0.5137(2) 0.3371(4) 0.31821(8) 0.0384(6) Uani 1 1 d . . . . .
H2 H 0.549534 0.411799 0.299989 0.040(8) Uiso 1 1 calc R . . . .
C3 C 0.58116(18) 0.2259(4) 0.34035(9) 0.0399(6) Uani 1 1 d . . . . .
C4 C 0.6474(2) 0.1035(4) 0.32869(11) 0.0528(9) Uani 1 1 d . . . . .
H4 H 0.657772 0.083372 0.302606 0.052(10) Uiso 1 1 calc R . . . .
C5 C 0.6983(2) 0.0106(4) 0.35548(12) 0.0586(10) Uani 1 1 d . . . . .
H5 H 0.744165 -0.072657 0.347739 0.064(11) Uiso 1 1 calc R . . . .
C6 C 0.6825(2) 0.0390(4) 0.39308(12) 0.0546(9) Uani 1 1 d . . . . .
H6 H 0.717324 -0.026126 0.411148 0.061(11) Uiso 1 1 calc R . . . .
C7 C 0.6163(2) 0.1615(4) 0.40540(10) 0.0463(7) Uani 1 1 d . . . . .
H7 H 0.605776 0.181873 0.431467 0.043(9) Uiso 1 1 calc R . . . .
C8 C 0.56677(17) 0.2518(4) 0.37820(9) 0.0374(6) Uani 1 1 d . . . . .
C9 C 0.5250(2) 0.6377(4) 0.34918(8) 0.0458(7) Uani 1 1 d . . . . .
H9A H 0.507155 0.709076 0.371115 0.056(10) Uiso 1 1 calc R . . . .
H9B H 0.508940 0.701935 0.326058 0.064(11) Uiso 1 1 calc R . . . .
H9C H 0.592219 0.615931 0.349771 0.059(11) Uiso 1 1 calc R . . . .
C10 C 0.3680(3) 0.4938(6) 0.34745(13) 0.0359(9) Uani 0.74 1 d D U P A 1
H10A H 0.353982 0.553239 0.323226 0.043 Uiso 0.74 1 calc R U P A 1
H10B H 0.335599 0.377765 0.347557 0.043 Uiso 0.74 1 calc R U P A 1
C11 C 0.3312(3) 0.6057(6) 0.37916(13) 0.0327(11) Uani 0.74 1 d D U P A 1
N11 N 0.2694(2) 0.5241(4) 0.40173(9) 0.0373(7) Uani 0.74 1 d D . P A 1
H11 H 0.254113 0.414129 0.395942 0.045 Uiso 0.74 1 calc R U P A 1
O11 O 0.35267(19) 0.7630(4) 0.38266(9) 0.0459(7) Uani 0.74 1 d D U P A 1
C12 C 0.2265(2) 0.5991(4) 0.43403(7) 0.0373(10) Uani 0.74 1 d DG . P A 1
C13 C 0.27994(18) 0.6861(4) 0.46097(9) 0.0389(10) Uani 0.74 1 d G . P A 1
H13 H 0.345175 0.697712 0.457517 0.047 Uiso 0.74 1 calc R U P A 1
C14 C 0.2379(2) 0.7560(5) 0.49296(8) 0.0402(11) Uani 0.74 1 d G . P A 1
H14 H 0.274390 0.815479 0.511377 0.048 Uiso 0.74 1 calc R U P A 1
C15 C 0.1424(2) 0.7390(5) 0.49802(8) 0.0414(14) Uani 0.74 1 d G . P A 1
C16 C 0.08905(17) 0.6521(5) 0.47108(11) 0.0433(13) Uani 0.74 1 d G . P A 1
H16 H 0.023811 0.640439 0.474530 0.052 Uiso 0.74 1 calc R U P A 1
C17 C 0.1311(2) 0.5821(4) 0.43908(9) 0.0431(12) Uani 0.74 1 d G . P A 1
H17 H 0.094594 0.522671 0.420669 0.052 Uiso 0.74 1 calc R U P A 1
I15 I 0.07892(6) 0.87616(18) 0.54470(2) 0.04160(16) Uani 0.74 1 d . . P A 1
C10B C 0.3669(6) 0.4276(17) 0.3559(4) 0.0324(17) Uani 0.26 1 d D U P A 2
H10C H 0.336734 0.431038 0.330816 0.039 Uiso 0.26 1 calc R U P A 2
H10D H 0.359215 0.305557 0.365815 0.039 Uiso 0.26 1 calc R U P A 2
C11B C 0.3138(10) 0.5541(16) 0.3818(3) 0.0313(19) Uani 0.26 1 d D U P A 2
N11B N 0.3231(6) 0.5274(11) 0.4188(2) 0.0304(17) Uani 0.26 1 d D . P A 2
H11B H 0.366230 0.453359 0.426743 0.036 Uiso 0.26 1 calc R U P A 2
O11B O 0.2721(5) 0.6826(10) 0.3689(2) 0.0411(16) Uani 0.26 1 d D U P A 2
C12B C 0.2657(6) 0.6144(10) 0.4463(2) 0.025(2) Uani 0.26 1 d DG . P A 2
C13B C 0.3079(4) 0.6803(11) 0.4786(2) 0.035(2) Uani 0.26 1 d G . P A 2
H13B H 0.373365 0.670997 0.481671 0.043 Uiso 0.26 1 calc R U P A 2
C14B C 0.2543(5) 0.7597(13) 0.50654(19) 0.029(3) Uani 0.26 1 d G . P A 2
H14B H 0.283138 0.804667 0.528655 0.035 Uiso 0.26 1 calc R U P A 2
C15B C 0.1585(5) 0.7733(13) 0.5021(2) 0.028(3) Uani 0.26 1 d G . P A 2
C16B C 0.1163(4) 0.7074(11) 0.4697(2) 0.025(2) Uani 0.26 1 d G . P A 2
H16B H 0.050875 0.716701 0.466701 0.030 Uiso 0.26 1 calc R U P A 2
C17B C 0.1699(6) 0.6280(10) 0.44183(18) 0.029(2) Uani 0.26 1 d G . P A 2
H17B H 0.141100 0.583030 0.419717 0.035 Uiso 0.26 1 calc R U P A 2
I15B I 0.0779(3) 0.8308(5) 0.54363(10) 0.0731(14) Uani 0.26 1 d . . P A 2
C18 C 0.4443(2) 0.2259(4) 0.29635(7) 0.0359(6) Uani 1 1 d . . . . .
C19 C 0.40575(19) 0.0722(4) 0.31154(7) 0.0357(6) Uani 1 1 d . . . . .
H19 H 0.423037 0.034896 0.336131 0.040(8) Uiso 1 1 calc R . . . .
C20 C 0.3422(2) -0.0269(4) 0.29097(8) 0.0390(6) Uani 1 1 d . . . . .
H20 H 0.315969 -0.131537 0.301533 0.039(8) Uiso 1 1 calc R . . . .
C21 C 0.3170(2) 0.0262(4) 0.25517(8) 0.0434(7) Uani 1 1 d . . . . .
H21 H 0.273599 -0.042052 0.241102 0.053(10) Uiso 1 1 calc R . . . .
C22 C 0.3548(2) 0.1783(4) 0.23981(8) 0.0490(8) Uani 1 1 d . . . . .
H22 H 0.337253 0.214949 0.215206 0.056(10) Uiso 1 1 calc R . . . .
C23 C 0.4182(2) 0.2775(4) 0.26020(8) 0.0456(7) Uani 1 1 d . . . . .
H23 H 0.444144 0.381858 0.249436 0.059(10) Uiso 1 1 calc R . . . .

loop_
_atom_site_aniso_label
_atom_site_aniso_U_11
_atom_site_aniso_U_22
_atom_site_aniso_U_33
_atom_site_aniso_U_23
_atom_site_aniso_U_13
_atom_site_aniso_U_12
C1 0.0346(13) 0.0355(14) 0.0384(14) -0.0088(11) -0.0018(11) -0.0013(11)
O1 0.0367(10) 0.0381(10) 0.0410(10) 0.0021(8) 0.0104(8) 0.0052(9)
C2 0.0399(14) 0.0327(13) 0.0427(15) -0.0088(11) 0.0097(12) -0.0091(12)
C3 0.0300(13) 0.0332(14) 0.0564(17) -0.0129(12) 0.0051(12) -0.0071(11)
C4 0.0355(15) 0.0458(18) 0.077(2) -0.0306(17) 0.0087(15) -0.0056(13)
C5 0.0314(15) 0.0407(17) 0.104(3) -0.0264(19) 0.0023(17) 0.0015(13)
C6 0.0341(15) 0.0351(16) 0.095(3) 0.0000(17) -0.0011(16) -0.0013(13)
C7 0.0376(15) 0.0407(16) 0.0605(19) 0.0066(14) 0.0046(14) -0.0010(13)
C8 0.0271(12) 0.0307(13) 0.0544(16) -0.0028(12) 0.0085(11) -0.0023(11)
C9 0.069(2) 0.0304(14) 0.0376(14) -0.0047(12) -0.0075(14) -0.0018(14)
C10 0.0347(16) 0.034(3) 0.039(2) -0.0001(18) -0.0084(15) 0.0009(18)
C11 0.023(2) 0.034(3) 0.0412(17) 0.0057(17) -0.0034(14) -0.0014(19)
N11 0.0391(18) 0.0347(17) 0.0380(16) 0.0052(13) -0.0069(16) -0.0102(14)
O11 0.0386(14) 0.0284(13) 0.0706(19) 0.0032(13) 0.0156(13) 0.0015(11)
C12 0.029(2) 0.038(2) 0.044(2) 0.0099(19) -0.0078(19) -0.008(2)
C13 0.035(2) 0.039(3) 0.043(3) 0.016(2) -0.0068(19) -0.002(2)
C14 0.043(2) 0.040(2) 0.037(3) 0.005(2) -0.013(2) -0.0058(19)
C15 0.038(2) 0.046(3) 0.040(3) 0.006(2) -0.005(2) 0.003(2)
C16 0.033(2) 0.051(3) 0.046(2) 0.004(2) -0.0106(19) -0.001(2)
C17 0.039(3) 0.044(3) 0.047(2) 0.004(2) -0.018(2) -0.0069(19)
I15 0.0374(2) 0.0586(5) 0.02881(19) -0.0053(2) -0.00432(15) 0.00865(19)
C10B 0.031(3) 0.031(4) 0.035(4) -0.001(3) -0.008(3) 0.009(3)
C11B 0.022(4) 0.032(4) 0.040(3) 0.002(3) -0.002(3) -0.003(3)
N11B 0.029(4) 0.031(4) 0.031(4) 0.000(3) 0.002(3) 0.010(3)
O11B 0.050(4) 0.034(3) 0.039(3) -0.002(3) 0.009(3) 0.017(3)
C12B 0.020(5) 0.012(5) 0.043(7) -0.003(4) 0.010(5) 0.001(4)
C13B 0.039(6) 0.028(5) 0.040(6) 0.015(5) 0.002(5) 0.014(5)
C14B 0.028(5) 0.037(6) 0.022(5) -0.002(5) -0.002(4) 0.002(4)
C15B 0.038(7) 0.016(5) 0.031(6) 0.002(4) -0.002(5) -0.005(5)
C16B 0.020(5) 0.029(6) 0.027(5) -0.008(4) -0.003(4) -0.001(4)
C17B 0.039(7) 0.023(5) 0.024(4) -0.006(4) -0.010(5) 0.005(5)
I15B 0.0818(15) 0.077(2) 0.0607(13) 0.0121(11) -0.0113(9) 0.0176(10)
C18 0.0462(15) 0.0303(13) 0.0313(12) -0.0047(10) 0.0034(11) -0.0045(12)
C19 0.0408(14) 0.0353(13) 0.0310(12) -0.0004(10) -0.0018(11) -0.0032(12)
C20 0.0391(14) 0.0294(14) 0.0485(16) -0.0014(12) -0.0042(12) -0.0009(11)
C21 0.0477(17) 0.0412(15) 0.0414(15) -0.0131(13) -0.0115(13) 0.0070(13)
C22 0.069(2) 0.0487(18) 0.0298(13) -0.0029(12) -0.0081(14) 0.0127(16)
C23 0.067(2) 0.0335(14) 0.0361(14) 0.0039(11) 0.0044(14) 0.0008(14)

loop_
_atom_type_symbol
_atom_type_description
_atom_type_scat_dispersion_real
_atom_type_scat_dispersion_imag
_atom_type_scat_source
C C 0.0033 0.0016 'International Tables Vol C Tables 4.2.6.8 and 6.1.1.4'
H H 0.0000 0.0000 'International Tables Vol C Tables 4.2.6.8 and 6.1.1.4'
N N 0.0061 0.0033 'International Tables Vol C Tables 4.2.6.8 and 6.1.1.4'
O O 0.0106 0.0060 'International Tables Vol C Tables 4.2.6.8 and 6.1.1.4'
I I -0.4742 1.8119 'International Tables Vol C Tables 4.2.6.8 and 6.1.1.4'

loop_
_geom_angle_atom_site_label_1
_geom_angle_atom_site_label_2
_geom_angle_atom_site_label_3
_geom_angle
_geom_angle_site_symmetry_1
_geom_angle_site_symmetry_3
_geom_angle_publ_flag
O1 C1 C9 107.2(2) . . ?
O1 C1 C10 110.9(3) . . ?
C9 C1 C10 110.0(3) . . ?
O1 C1 C10B 92.6(5) . . ?
C9 C1 C10B 128.4(5) . . ?
O1 C1 C2 105.3(2) . . ?
C9 C1 C2 109.0(2) . . ?
C10 C1 C2 114.2(3) . . ?
C10B C1 C2 110.7(6) . . ?
C8 O1 C1 107.7(2) . . ?
C3 C2 C18 112.7(2) . . ?
C3 C2 C1 101.0(2) . . ?
C18 C2 C1 117.0(2) . . ?
C3 C2 H2 108.6 . . ?
C18 C2 H2 108.6 . . ?
C1 C2 H2 108.6 . . ?
C8 C3 C4 119.3(3) . . ?
C8 C3 C2 109.6(2) . . ?
C4 C3 C2 131.0(3) . . ?
C3 C4 C5 119.5(3) . . ?
C3 C4 H4 120.3 . . ?
C5 C4 H4 120.3 . . ?
C6 C5 C4 120.0(3) . . ?
C6 C5 H5 120.0 . . ?
C4 C5 H5 120.0 . . ?
C5 C6 C7 121.4(3) . . ?
C5 C6 H6 119.3 . . ?
C7 C6 H6 119.3 . . ?
C8 C7 C6 117.3(3) . . ?
C8 C7 H7 121.4 . . ?
C6 C7 H7 121.4 . . ?
C3 C8 O1 113.1(3) . . ?
C3 C8 C7 122.5(3) . . ?
O1 C8 C7 124.4(3) . . ?
C1 C9 H9A 109.5 . . ?
C1 C9 H9B 109.5 . . ?
H9A C9 H9B 109.5 . . ?
C1 C9 H9C 109.5 . . ?
H9A C9 H9C 109.5 . . ?
H9B C9 H9C 109.5 . . ?
C11 C10 C1 113.0(3) . . ?
C11 C10 H10A 109.0 . . ?
C1 C10 H10A 109.0 . . ?
C11 C10 H10B 109.0 . . ?
C1 C10 H10B 109.0 . . ?
H10A C10 H10B 107.8 . . ?
O11 C11 N11 123.1(4) . . ?
O11 C11 C10 121.8(4) . . ?
N11 C11 C10 115.0(4) . . ?
C11 N11 C12 125.9(3) . . ?
C11 N11 H11 117.1 . . ?
C12 N11 H11 117.1 . . ?
C13 C12 C17 120.0 . . ?
C13 C12 N11 120.2(3) . . ?
C17 C12 N11 119.8(3) . . ?
C14 C13 C12 120.0 . . ?
C14 C13 H13 120.0 . . ?
C12 C13 H13 120.0 . . ?
C13 C14 C15 120.0 . . ?
C13 C14 H14 120.0 . . ?
C15 C14 H14 120.0 . . ?
C14 C15 C16 120.0 . . ?
C14 C15 I15 118.27(18) . . ?
C16 C15 I15 121.34(19) . . ?
C17 C16 C15 120.0 . . ?
C17 C16 H16 120.0 . . ?
C15 C16 H16 120.0 . . ?
C16 C17 C12 120.0 . . ?
C16 C17 H17 120.0 . . ?
C12 C17 H17 120.0 . . ?
C11B C10B C1 117.8(10) . . ?
C11B C10B H10C 107.9 . . ?
C1 C10B H10C 107.9 . . ?
C11B C10B H10D 107.9 . . ?
C1 C10B H10D 107.9 . . ?
H10C C10B H10D 107.2 . . ?
O11B C11B N11B 122.4(12) . . ?
O11B C11B C10B 120.5(10) . . ?
N11B C11B C10B 116.7(9) . . ?
C11B N11B C12B 122.8(9) . . ?
C11B N11B H11B 118.6 . . ?
C12B N11B H11B 118.6 . . ?
C13B C12B C17B 120.0 . . ?
C13B C12B N11B 118.2(7) . . ?
C17B C12B N11B 121.8(7) . . ?
C12B C13B C14B 120.0 . . ?
C12B C13B H13B 120.0 . . ?
C14B C13B H13B 120.0 . . ?
C13B C14B C15B 120.0 . . ?
C13B C14B H14B 120.0 . . ?
C15B C14B H14B 120.0 . . ?
C16B C15B C14B 120.0 . . ?
C16B C15B I15B 116.7(5) . . ?
C14B C15B I15B 121.8(5) . . ?
C15B C16B C17B 120.0 . . ?
C15B C16B H16B 120.0 . . ?
C17B C16B H16B 120.0 . . ?
C16B C17B C12B 120.0 . . ?
C16B C17B H17B 120.0 . . ?
C12B C17B H17B 120.0 . . ?
C19 C18 C23 118.8(3) . . ?
C19 C18 C2 121.5(2) . . ?
C23 C18 C2 119.7(3) . . ?
C20 C19 C18 120.4(3) . . ?
C20 C19 H19 119.8 . . ?
C18 C19 H19 119.8 . . ?
C21 C20 C19 120.1(3) . . ?
C21 C20 H20 119.9 . . ?
C19 C20 H20 119.9 . . ?
C22 C21 C20 120.0(3) . . ?
C22 C21 H21 120.0 . . ?
C20 C21 H21 120.0 . . ?
C21 C22 C23 120.1(3) . . ?
C21 C22 H22 120.0 . . ?
C23 C22 H22 120.0 . . ?
C22 C23 C18 120.7(3) . . ?
C22 C23 H23 119.7 . . ?
C18 C23 H23 119.7 . . ?

loop_
_geom_bond_atom_site_label_1
_geom_bond_atom_site_label_2
_geom_bond_distance
_geom_bond_site_symmetry_2
_geom_bond_publ_flag
C1 O1 1.467(3) . ?
C1 C9 1.518(4) . ?
C1 C10 1.540(4) . ?
C1 C10B 1.569(8) . ?
C1 C2 1.578(4) . ?
O1 C8 1.378(3) . ?
C2 C3 1.503(4) . ?
C2 C18 1.515(4) . ?
C2 H2 1.0000 . ?
C3 C8 1.373(4) . ?
C3 C4 1.388(4) . ?
C4 C5 1.389(5) . ?
C4 H4 0.9500 . ?
C5 C6 1.371(5) . ?
C5 H5 0.9500 . ?
C6 C7 1.395(4) . ?
C6 H6 0.9500 . ?
C7 C8 1.379(4) . ?
C7 H7 0.9500 . ?
C9 H9A 0.9800 . ?
C9 H9B 0.9800 . ?
C9 H9C 0.9800 . ?
C10 C11 1.502(7) . ?
C10 H10A 0.9900 . ?
C10 H10B 0.9900 . ?
C11 O11 1.229(5) . ?
C11 N11 1.346(5) . ?
N11 C12 1.418(4) . ?
N11 H11 0.8800 . ?
C12 C13 1.3900 . ?
C12 C17 1.3900 . ?
C13 C14 1.3900 . ?
C13 H13 0.9500 . ?
C14 C15 1.3900 . ?
C14 H14 0.9500 . ?
C15 C16 1.3900 . ?
C15 I15 2.155(3) . ?
C16 C17 1.3900 . ?
C16 H16 0.9500 . ?
C17 H17 0.9500 . ?
C10B C11B 1.529(18) . ?
C10B H10C 0.9900 . ?
C10B H10D 0.9900 . ?
C11B O11B 1.227(10) . ?
C11B N11B 1.335(9) . ?
N11B C12B 1.434(7) . ?
N11B H11B 0.8800 . ?
C12B C13B 1.3900 . ?
C12B C17B 1.3900 . ?
C13B C14B 1.3900 . ?
C13B H13B 0.9500 . ?
C14B C15B 1.3900 . ?
C14B H14B 0.9500 . ?
C15B C16B 1.3900 . ?
C15B I15B 1.925(6) . ?
C16B C17B 1.3900 . ?
C16B H16B 0.9500 . ?
C17B H17B 0.9500 . ?
C18 C19 1.391(4) . ?
C18 C23 1.392(4) . ?
C19 C20 1.387(4) . ?
C19 H19 0.9500 . ?
C20 C21 1.380(4) . ?
C20 H20 0.9500 . ?
C21 C22 1.379(5) . ?
C21 H21 0.9500 . ?
C22 C23 1.382(4) . ?
C22 H22 0.9500 . ?
C23 H23 0.9500 . ?

loop_
_geom_hbond_atom_site_label_D
_geom_hbond_atom_site_label_H
_geom_hbond_atom_site_label_A
_geom_hbond_distance_DH
_geom_hbond_distance_HA
_geom_hbond_distance_DA
_geom_hbond_angle_DHA
_geom_hbond_site_symmetry_A
_geom_hbond_publ_flag
C9 H9A O11 0.98 2.29 2.906(4) 120. . yes
C9 H9A I15 0.98 3.23 3.847(3) 123. 4_566 yes
C9 H9A I15B 0.98 3.21 3.887(5) 128. 4_566 yes
N11 H11 O11 0.88 1.97 2.719(4) 143. 8_655 yes
C17 H17 O11 0.95 2.49 3.135(4) 125. 8_655 yes
N11B H11B O1 0.88 2.46 3.005(7) 121. . yes
C13B H13B I15B 0.95 3.07 3.962(7) 156. 4_566 yes

loop_
_geom_torsion_atom_site_label_1
_geom_torsion_atom_site_label_2
_geom_torsion_atom_site_label_3
_geom_torsion_atom_site_label_4
_geom_torsion
_geom_torsion_site_symmetry_1
_geom_torsion_site_symmetry_2
_geom_torsion_site_symmetry_3
_geom_torsion_site_symmetry_4
_geom_torsion_publ_flag
C9 C1 O1 C8 -98.7(3) . . . . ?
C10 C1 O1 C8 141.3(3) . . . . ?
C10B C1 O1 C8 129.6(5) . . . . ?
C2 C1 O1 C8 17.3(3) . . . . ?
O1 C1 C2 C3 -17.3(3) . . . . ?
C9 C1 C2 C3 97.5(3) . . . . ?
C10 C1 C2 C3 -139.2(3) . . . . ?
C10B C1 C2 C3 -116.2(5) . . . . ?
O1 C1 C2 C18 105.4(3) . . . . ?
C9 C1 C2 C18 -139.8(3) . . . . ?
C10 C1 C2 C18 -16.5(4) . . . . ?
C10B C1 C2 C18 6.5(6) . . . . ?
C18 C2 C3 C8 -113.8(3) . . . . ?
C1 C2 C3 C8 11.9(3) . . . . ?
C18 C2 C3 C4 62.6(4) . . . . ?
C1 C2 C3 C4 -171.7(3) . . . . ?
C8 C3 C4 C5 -0.5(4) . . . . ?
C2 C3 C4 C5 -176.6(3) . . . . ?
C3 C4 C5 C6 0.6(5) . . . . ?
C4 C5 C6 C7 -0.6(5) . . . . ?
C5 C6 C7 C8 0.6(5) . . . . ?
C4 C3 C8 O1 -178.6(2) . . . . ?
C2 C3 C8 O1 -1.7(3) . . . . ?
C4 C3 C8 C7 0.5(4) . . . . ?
C2 C3 C8 C7 177.4(3) . . . . ?
C1 O1 C8 C3 -10.3(3) . . . . ?
C1 O1 C8 C7 170.5(3) . . . . ?
C6 C7 C8 C3 -0.5(4) . . . . ?
C6 C7 C8 O1 178.5(3) . . . . ?
O1 C1 C10 C11 58.6(4) . . . . ?
C9 C1 C10 C11 -59.8(4) . . . . ?
C2 C1 C10 C11 177.3(3) . . . . ?
C1 C10 C11 O11 66.8(5) . . . . ?
C1 C10 C11 N11 -116.9(4) . . . . ?
O11 C11 N11 C12 -5.6(7) . . . . ?
C10 C11 N11 C12 178.2(3) . . . . ?
C11 N11 C12 C13 -48.3(5) . . . . ?
C11 N11 C12 C17 133.1(4) . . . . ?
C17 C12 C13 C14 0.0 . . . . ?
N11 C12 C13 C14 -178.6(3) . . . . ?
C12 C13 C14 C15 0.0 . . . . ?
C13 C14 C15 C16 0.0 . . . . ?
C13 C14 C15 I15 -172.9(3) . . . . ?
C14 C15 C16 C17 0.0 . . . . ?
I15 C15 C16 C17 172.7(3) . . . . ?
C15 C16 C17 C12 0.0 . . . . ?
C13 C12 C17 C16 0.0 . . . . ?
N11 C12 C17 C16 178.6(3) . . . . ?
O1 C1 C10B C11B 80.7(9) . . . . ?
C9 C1 C10B C11B -33.7(12) . . . . ?
C2 C1 C10B C11B -171.8(7) . . . . ?
C1 C10B C11B O11B 94.8(15) . . . . ?
C1 C10B C11B N11B -78.7(14) . . . . ?
O11B C11B N11B C12B 18(2) . . . . ?
C10B C11B N11B C12B -169.0(9) . . . . ?
C11B N11B C12B C13B -137.6(10) . . . . ?
C11B N11B C12B C17B 44.8(13) . . . . ?
C17B C12B C13B C14B 0.0 . . . . ?
N11B C12B C13B C14B -177.6(8) . . . . ?
C12B C13B C14B C15B 0.0 . . . . ?
C13B C14B C15B C16B 0.0 . . . . ?
C13B C14B C15B I15B 165.6(7) . . . . ?
C14B C15B C16B C17B 0.0 . . . . ?
I15B C15B C16B C17B -166.3(7) . . . . ?
C15B C16B C17B C12B 0.0 . . . . ?
C13B C12B C17B C16B 0.0 . . . . ?
N11B C12B C17B C16B 177.6(8) . . . . ?
C3 C2 C18 C19 39.2(4) . . . . ?
C1 C2 C18 C19 -77.2(4) . . . . ?
C3 C2 C18 C23 -140.7(3) . . . . ?
C1 C2 C18 C23 102.8(3) . . . . ?
C23 C18 C19 C20 -0.2(4) . . . . ?
C2 C18 C19 C20 179.8(3) . . . . ?
C18 C19 C20 C21 0.2(4) . . . . ?
C19 C20 C21 C22 -0.2(4) . . . . ?
C20 C21 C22 C23 0.2(5) . . . . ?
C21 C22 C23 C18 -0.2(5) . . . . ?
C19 C18 C23 C22 0.3(5) . . . . ?
C2 C18 C23 C22 -179.8(3) . . . . ?
